data_7106299
_publ_author_name 'Sandeep Kumar Dey Gopal Das'
_publ_section_title
;
 A selective fluoride encapsulated neutral tripodal receptor capsule:
 solvatochromism and solvatomorphism
;
_journal_name_full Chem.Commun.
_journal_page_first 4983
_journal_paper_doi 10.1039/c0cc05430e
_journal_volume 47
_journal_year 2011
_chemical_formula_sum 'C55 H84 F N11 O18'
_chemical_formula_weight 1206.33
_chemical_name_systematic
;
?
;
_space_group_IT_number 14
_symmetry_cell_setting monoclinic
_symmetry_space_group_name_Hall '-P 2ybc'
_symmetry_space_group_name_H-M 'P 1 21/c 1'
_atom_sites_solution_hydrogens geom
_atom_sites_solution_primary direct
_atom_sites_solution_secondary difmap
_audit_creation_method SHELXL-97
_cell_angle_alpha 90.00
_cell_angle_beta 90.12(2)
_cell_angle_gamma 90.00
_cell_formula_units_Z 4
_cell_length_a 10.0221(9)
_cell_length_b 33.279(3)
_cell_length_c 19.4872(16)
_cell_measurement_reflns_used 3577
_cell_measurement_temperature 298(2)
_cell_measurement_theta_max 17.84
_cell_measurement_theta_min 2.18
_cell_volume 6499.5(10)
_computing_cell_refinement 'Bruker SMART'
_computing_data_collection 'Bruker SMART'
_computing_data_reduction 'Bruker SAINT'
_computing_molecular_graphics 'Bruker SHELXTL'
_computing_publication_material 'Bruker SHELXTL'
_computing_structure_refinement 'SHELXL-97 (Sheldrick, 1997)'
_computing_structure_solution 'SHELXS-97 (Sheldrick, 1990)'
_diffrn_ambient_temperature 298(2)
_diffrn_measured_fraction_theta_full 0.995
_diffrn_measured_fraction_theta_max 0.995
_diffrn_measurement_device_type 'CCD area detector'
_diffrn_measurement_method 'phi and omega scans'
_diffrn_radiation_monochromator graphite
_diffrn_radiation_source 'fine-focus sealed tube'
_diffrn_radiation_type MoK\a
_diffrn_radiation_wavelength 0.71073
_diffrn_reflns_av_R_equivalents 0.0731
_diffrn_reflns_av_sigmaI/netI 0.2113
_diffrn_reflns_limit_h_max 11
_diffrn_reflns_limit_h_min -11
_diffrn_reflns_limit_k_max 39
_diffrn_reflns_limit_k_min -39
_diffrn_reflns_limit_l_max 22
_diffrn_reflns_limit_l_min -22
_diffrn_reflns_number 88335
_diffrn_reflns_theta_full 24.84
_diffrn_reflns_theta_max 24.84
_diffrn_reflns_theta_min 1.21
_exptl_absorpt_coefficient_mu 0.095
_exptl_absorpt_correction_T_max 0.977
_exptl_absorpt_correction_T_min 0.960
_exptl_absorpt_correction_type multi-scan
_exptl_absorpt_process_details 'SADABS (Sheldrick, 1997)'
_exptl_crystal_colour pink
_exptl_crystal_density_diffrn 1.233
_exptl_crystal_density_method 'not measured'
_exptl_crystal_description block
_exptl_crystal_F_000 2576
_exptl_crystal_size_max 0.43
_exptl_crystal_size_mid 0.36
_exptl_crystal_size_min 0.25
_refine_diff_density_max 0.547
_refine_diff_density_min -0.297
_refine_diff_density_rms 0.059
_refine_ls_extinction_method none
_refine_ls_goodness_of_fit_ref 1.043
_refine_ls_hydrogen_treatment none
_refine_ls_matrix_type full
_refine_ls_number_parameters 782
_refine_ls_number_reflns 11178
_refine_ls_number_restraints 10
_refine_ls_restrained_S_all 1.043
_refine_ls_R_factor_all 0.2386
_refine_ls_R_factor_gt 0.0835
_refine_ls_shift/su_max 0.019
_refine_ls_shift/su_mean 0.007
_refine_ls_structure_factor_coef Fsqd
_refine_ls_weighting_details 'calc w=1/[\s^2^(Fo^2^)+(0.0250P)^2^+0.0010P] where P=(Fo^2^+2Fc^2^)/3'
_refine_ls_weighting_scheme calc
_refine_ls_wR_factor_gt 0.1677
_refine_ls_wR_factor_ref 0.1919
_reflns_number_gt 9064
_reflns_number_total 11125
_reflns_threshold_expression >2sigma(I)
_cod_data_source_file c0cc05430e.txt
_cod_data_source_block Amide(F)-THF
_cod_depositor_comments
;
The following automatic conversions were performed:

'_exptl_absorpt_correction_type' value 'Multi-scan' changed to
'multi-scan' according to the built-in table from CIF Core dictionary
named 'cif_core.dic' version 2.4.1 from 2010-06-29.

Automatic conversion script
Id: cif_fix_values 1646 2011-03-28 12:23:43Z adriana 
;
_cod_original_sg_symbol_H-M 'P 21/c'
_cod_database_code 7106299

loop_
_symmetry_equiv_pos_as_xyz
'x, y, z'
'-x, y+1/2, -z+1/2'
'-x, -y, -z'
'x, -y-1/2, z-1/2'

loop_
_atom_site_label
_atom_site_type_symbol
_atom_site_fract_x
_atom_site_fract_y
_atom_site_fract_z
_atom_site_U_iso_or_equiv
_atom_site_adp_type
_atom_site_occupancy
_atom_site_symmetry_multiplicity
_atom_site_calc_flag
_atom_site_refinement_flags
_atom_site_disorder_assembly
_atom_site_disorder_group
N1 N 1.3057(3) 0.59374(13) 0.7502(2) 0.0591(11) Uani 1 1 d . . .
C4 C 0.9447(5) 0.51883(18) 0.8898(3) 0.0569(14) Uani 1 1 d . . .
C6 C 0.7736(6) 0.5004(2) 0.9677(3) 0.0718(17) Uani 1 1 d . . .
C5 C 0.8921(5) 0.49209(16) 0.9357(3) 0.0654(15) Uani 1 1 d . . .
H5 H 0.9369 0.4683 0.9453 0.079 Uiso 1 1 calc R . .
C9 C 0.8770(6) 0.55413(18) 0.8764(3) 0.0693(16) Uani 1 1 d . . .
H9 H 0.9118 0.5726 0.8454 0.083 Uiso 1 1 calc R . .
C1 C 1.3493(5) 0.55845(17) 0.7888(3) 0.0695(15) Uani 1 1 d . . .
H1A H 1.3526 0.5651 0.8372 0.083 Uiso 1 1 calc R . .
H1B H 1.4387 0.5511 0.7744 0.083 Uiso 1 1 calc R . .
C2 C 1.2571(5) 0.52284(15) 0.7785(3) 0.0697(15) Uani 1 1 d . . .
H2A H 1.2474 0.5176 0.7297 0.084 Uiso 1 1 calc R . .
H2B H 1.2960 0.4992 0.7996 0.084 Uiso 1 1 calc R . .
C3 C 1.0782(6) 0.50788(19) 0.8584(3) 0.0671(16) Uani 1 1 d . . .
C8 C 0.7580(6) 0.56197(18) 0.9090(3) 0.0658(15) Uani 1 1 d . . .
C7 C 0.7040(5) 0.5352(2) 0.9565(3) 0.0772(17) Uani 1 1 d . . .
H7 H 0.6247 0.5407 0.9794 0.093 Uiso 1 1 calc R . .
N2 N 1.1268(5) 0.53033(17) 0.8082(3) 0.0660(15) Uani 1 1 d . . .
N3 N 0.7173(6) 0.47124(19) 1.0176(3) 0.0918(18) Uani 1 1 d . . .
N4 N 0.6854(6) 0.59932(17) 0.8972(3) 0.0937(17) Uani 1 1 d . . .
O1 O 1.1358(3) 0.47802(11) 0.8811(2) 0.0849(12) Uani 1 1 d . . .
O3 O 0.7802(4) 0.44088(13) 1.0284(2) 0.1086(16) Uani 1 1 d . . .
O5 O 0.5823(4) 0.60505(14) 0.9264(3) 0.1263(18) Uani 1 1 d . . .
O2 O 0.6122(4) 0.47967(15) 1.0465(2) 0.1209(18) Uani 1 1 d . . .
O4 O 0.7338(5) 0.62259(14) 0.8581(3) 0.148(2) Uani 1 1 d . . .
F1 F 0.9921(2) 0.59471(7) 0.75077(12) 0.0638(8) Uani 1 1 d . . .
C10 C 1.3459(5) 0.63131(16) 0.7839(3) 0.0712(16) Uani 1 1 d . . .
H10A H 1.3470 0.6529 0.7504 0.085 Uiso 1 1 calc R . .
H10B H 1.4355 0.6284 0.8020 0.085 Uiso 1 1 calc R . .
C13 C 0.9438(6) 0.70075(18) 0.7955(3) 0.0673(16) Uani 1 1 d . . .
C18 C 0.8689(6) 0.67695(15) 0.7522(3) 0.0632(15) Uani 1 1 d . . .
H18 H 0.8959 0.6508 0.7425 0.076 Uiso 1 1 calc R . .
C11 C 1.2502(6) 0.64225(15) 0.8423(3) 0.0772(17) Uani 1 1 d . . .
H11A H 1.2410 0.6194 0.8729 0.093 Uiso 1 1 calc R . .
H11B H 1.2872 0.6644 0.8684 0.093 Uiso 1 1 calc R . .
C17 C 0.7554(6) 0.6918(2) 0.7237(3) 0.0742(17) Uani 1 1 d . . .
C15 C 0.7826(7) 0.7526(2) 0.7784(4) 0.091(2) Uani 1 1 d . . .
C12 C 1.0736(6) 0.6901(2) 0.8282(3) 0.0699(16) Uani 1 1 d . . .
C16 C 0.7067(6) 0.7300(2) 0.7347(4) 0.091(2) Uani 1 1 d . . .
H16 H 0.6292 0.7396 0.7141 0.109 Uiso 1 1 calc R . .
C14 C 0.8967(6) 0.73975(19) 0.8081(3) 0.088(2) Uani 1 1 d . . .
H14 H 0.9442 0.7568 0.8370 0.105 Uiso 1 1 calc R . .
N5 N 1.1224(5) 0.65330(16) 0.8168(3) 0.0695(15) Uani 1 1 d . . .
N7 N 0.6773(6) 0.6662(2) 0.6768(3) 0.0962(18) Uani 1 1 d . . .
N6 N 0.7375(7) 0.7949(2) 0.7926(4) 0.136(3) Uani 1 1 d . . .
O6 O 1.1300(4) 0.71552(11) 0.8641(2) 0.1012(14) Uani 1 1 d . . .
O10 O 0.5742(5) 0.67830(14) 0.6518(3) 0.1311(19) Uani 1 1 d . . .
O9 O 0.7187(4) 0.63220(16) 0.6648(3) 0.140(2) Uani 1 1 d . . .
O7 O 0.8054(5) 0.81468(15) 0.8309(4) 0.179(3) Uani 1 1 d . . .
O8 O 0.6368(5) 0.80618(15) 0.7642(4) 0.177(3) Uani 1 1 d . . .
C22 C 0.9450(5) 0.55374(14) 0.5772(3) 0.0550(14) Uani 1 1 d . . .
C24 C 0.7801(6) 0.51707(17) 0.5149(3) 0.0667(16) Uani 1 1 d . . .
C23 C 0.8960(5) 0.53812(15) 0.5164(3) 0.0576(14) Uani 1 1 d . . .
H23 H 0.9433 0.5421 0.4759 0.069 Uiso 1 1 calc R . .
C25 C 0.7052(5) 0.50962(15) 0.5735(4) 0.0723(16) Uani 1 1 d . . .
H25 H 0.6263 0.4950 0.5722 0.087 Uiso 1 1 calc R . .
C21 C 1.0736(5) 0.57593(16) 0.5712(3) 0.0586(15) Uani 1 1 d . . .
C27 C 0.8712(5) 0.54713(14) 0.6374(3) 0.0631(15) Uani 1 1 d . . .
H27 H 0.9007 0.5574 0.6791 0.076 Uiso 1 1 calc R . .
C19 C 1.3470(5) 0.59179(15) 0.6781(3) 0.0706(16) Uani 1 1 d . . .
H19A H 1.3553 0.5639 0.6644 0.085 Uiso 1 1 calc R . .
H19B H 1.4339 0.6043 0.6732 0.085 Uiso 1 1 calc R . .
C26 C 0.7555(6) 0.52535(17) 0.6341(3) 0.0676(15) Uani 1 1 d . . .
C20 C 1.2502(5) 0.61230(16) 0.6319(3) 0.0762(17) Uani 1 1 d . . .
H20A H 1.2374 0.6396 0.6479 0.091 Uiso 1 1 calc R . .
H20B H 1.2878 0.6136 0.5861 0.091 Uiso 1 1 calc R . .
N8 N 1.1221(5) 0.59272(17) 0.6284(3) 0.0685(16) Uani 1 1 d . . .
N10 N 0.7240(6) 0.50051(16) 0.4502(3) 0.0853(16) Uani 1 1 d . . .
N9 N 0.6808(6) 0.51704(18) 0.6977(3) 0.1012(18) Uani 1 1 d . . .
O11 O 1.1329(3) 0.57742(10) 0.51662(19) 0.0757(11) Uani 1 1 d . . .
O14 O 0.7946(4) 0.50729(13) 0.3988(2) 0.1078(15) Uani 1 1 d . . .
O15 O 0.6185(4) 0.48328(15) 0.4507(2) 0.1220(19) Uani 1 1 d . . .
O13 O 0.5831(5) 0.49609(15) 0.6944(2) 0.1261(17) Uani 1 1 d . . .
O12 O 0.7165(4) 0.53248(19) 0.7496(3) 0.162(3) Uani 1 1 d . . .
N11 N 0.2417(6) 0.84739(19) 0.8641(3) 0.0938(16) Uani 1 1 d . . .
C30 C 0.3255(7) 0.7708(3) 0.7219(4) 0.169(4) Uani 1 1 d D . .
H30A H 0.3862 0.7879 0.6965 0.203 Uiso 1 1 calc R . .
H30B H 0.3782 0.7543 0.7527 0.203 Uiso 1 1 calc R . .
C28 C 0.3113(6) 0.8229(2) 0.8112(3) 0.117(2) Uani 1 1 d D . .
H28A H 0.3744 0.8057 0.8349 0.140 Uiso 1 1 calc R . .
H28B H 0.3630 0.8412 0.7830 0.140 Uiso 1 1 calc R . .
C29 C 0.2311(6) 0.7968(2) 0.7639(4) 0.124(2) Uani 1 1 d D . .
H29A H 0.1779 0.8135 0.7336 0.148 Uiso 1 1 calc R . .
H29B H 0.1713 0.7800 0.7903 0.148 Uiso 1 1 calc R . .
C34 C 0.0399(11) 0.7884(3) 1.0069(5) 0.213(5) Uani 1 1 d D . .
H34A H 0.1019 0.7680 1.0228 0.255 Uiso 1 1 calc R . .
H34B H -0.0193 0.7766 0.9730 0.255 Uiso 1 1 calc R . .
C32 C 0.1827(9) 0.8138(3) 0.9123(6) 0.191(4) Uani 1 1 d D . .
H32A H 0.1207 0.7982 0.8848 0.230 Uiso 1 1 calc R . .
H32B H 0.2558 0.7960 0.9240 0.230 Uiso 1 1 calc R . .
C35 C -0.0373(9) 0.8061(3) 1.0654(5) 0.221(5) Uani 1 1 d D . .
H35A H 0.0222 0.8117 1.1028 0.332 Uiso 1 1 calc R . .
H35B H -0.1043 0.7873 1.0802 0.332 Uiso 1 1 calc R . .
H35C H -0.0792 0.8306 1.0508 0.332 Uiso 1 1 calc R . .
C33 C 0.1125(12) 0.8239(3) 0.9779(5) 0.260(6) Uani 1 1 d D . .
H33A H 0.0494 0.8455 0.9696 0.312 Uiso 1 1 calc R . .
H33B H 0.1772 0.8334 1.0112 0.312 Uiso 1 1 calc R . .
C31 C 0.2526(7) 0.7441(2) 0.6726(4) 0.181(3) Uani 1 1 d D . .
H31A H 0.1946 0.7264 0.6975 0.271 Uiso 1 1 calc R . .
H31B H 0.3159 0.7285 0.6469 0.271 Uiso 1 1 calc R . .
H31C H 0.2008 0.7603 0.6417 0.271 Uiso 1 1 calc R . .
C38 C 0.0303(11) 0.9401(3) 0.7909(7) 0.230(5) Uani 1 1 d D . .
H38A H 0.0183 0.9602 0.8263 0.277 Uiso 1 1 calc R . .
H38B H 0.0632 0.9530 0.7495 0.277 Uiso 1 1 calc R . .
C37 C 0.1289(14) 0.9055(5) 0.8156(10) 0.369(12) Uani 1 1 d D . .
H37A H 0.1852 0.9013 0.7758 0.442 Uiso 1 1 calc R . .
H37B H 0.1852 0.9192 0.8486 0.442 Uiso 1 1 calc R . .
C36 C 0.1181(12) 0.8640(3) 0.8453(8) 0.347(13) Uani 1 1 d D . .
H36A H 0.0610 0.8650 0.8855 0.416 Uiso 1 1 calc R . .
H36B H 0.0759 0.8466 0.8119 0.416 Uiso 1 1 calc R . .
C42 C 0.5404(11) 0.9022(4) 0.9464(9) 0.321(10) Uani 1 1 d D . .
H42A H 0.5619 0.9179 0.9060 0.385 Uiso 1 1 calc R . .
H42B H 0.4931 0.9181 0.9804 0.385 Uiso 1 1 calc R . .
C40 C 0.3420(9) 0.8728(2) 0.9049(4) 0.145(3) Uani 1 1 d D . .
H40A H 0.3593 0.8963 0.8770 0.174 Uiso 1 1 calc R . .
H40B H 0.2939 0.8822 0.9450 0.174 Uiso 1 1 calc R . .
C41 C 0.4755(13) 0.8593(5) 0.9308(8) 0.380(12) Uani 1 1 d D . .
H41A H 0.5251 0.8447 0.8962 0.456 Uiso 1 1 calc R . .
H41B H 0.4677 0.8431 0.9720 0.456 Uiso 1 1 calc R . .
C43 C 0.6542(11) 0.8780(3) 0.9744(6) 0.270(6) Uani 1 1 d D . .
H43A H 0.6221 0.8521 0.9886 0.404 Uiso 1 1 calc R . .
H43B H 0.6924 0.8917 1.0131 0.404 Uiso 1 1 calc R . .
H43C H 0.7208 0.8746 0.9395 0.404 Uiso 1 1 calc R . .
C39 C -0.0969(11) 0.9178(3) 0.7773(6) 0.264(6) Uani 1 1 d D . .
H39A H -0.0840 0.8995 0.7399 0.396 Uiso 1 1 calc R . .
H39B H -0.1660 0.9366 0.7658 0.396 Uiso 1 1 calc R . .
H39C H -0.1223 0.9031 0.8177 0.396 Uiso 1 1 calc R . .
O16 O 0.5658(11) 0.7566(3) 0.9178(6) 0.264(4) Uani 1 1 d . . .
C44 C 0.5006(12) 0.7205(4) 0.9155(8) 0.230(5) Uani 1 1 d . . .
H44A H 0.5530 0.7012 0.8898 0.276 Uiso 1 1 calc R . .
H44B H 0.4153 0.7238 0.8926 0.276 Uiso 1 1 calc R . .
C45 C 0.4805(17) 0.7065(4) 0.9829(9) 0.296(9) Uani 1 1 d . . .
H45A H 0.5313 0.6823 0.9919 0.356 Uiso 1 1 calc R . .
H45B H 0.3868 0.7016 0.9922 0.356 Uiso 1 1 calc R . .
C46 C 0.531(2) 0.7410(8) 1.0233(13) 0.50(2) Uani 1 1 d . . .
H46A H 0.4717 0.7639 1.0225 0.597 Uiso 1 1 calc R . .
H46B H 0.5533 0.7338 1.0702 0.597 Uiso 1 1 calc R . .
C47 C 0.6410(13) 0.7463(6) 0.9835(11) 0.401(14) Uani 1 1 d . . .
H47A H 0.6937 0.7220 0.9791 0.482 Uiso 1 1 calc R . .
H47B H 0.6967 0.7682 0.9993 0.482 Uiso 1 1 calc R . .
O17 O 0.4296(13) 0.8946(3) 0.7042(6) 0.311(6) Uani 1 1 d . . .
C48 C 0.5602(13) 0.9136(4) 0.6959(8) 0.330(11) Uani 1 1 d D . .
H48A H 0.5587 0.9428 0.6968 0.396 Uiso 1 1 calc R . .
H48B H 0.6294 0.9029 0.7255 0.396 Uiso 1 1 calc R . .
C50 C 0.457(2) 0.9272(5) 0.6105(9) 0.377(11) Uani 1 1 d D . .
H50A H 0.4818 0.9541 0.6247 0.453 Uiso 1 1 calc R . .
H50B H 0.4319 0.9267 0.5624 0.453 Uiso 1 1 calc R . .
C49 C 0.5569(19) 0.8965(6) 0.6287(8) 0.453(16) Uani 1 1 d . . .
H49A H 0.5232 0.8692 0.6273 0.543 Uiso 1 1 calc R . .
H49B H 0.6403 0.8988 0.6037 0.543 Uiso 1 1 calc R . .
C51 C 0.3674(13) 0.9093(7) 0.6524(9) 0.353(12) Uani 1 1 d . . .
H51A H 0.3020 0.9289 0.6677 0.423 Uiso 1 1 calc R . .
H51B H 0.3211 0.8881 0.6280 0.423 Uiso 1 1 calc R . .
O18 O 1.013(2) 0.8570(6) 0.5098(8) 0.381(8) Uani 1 1 d . . .
C54 C 1.077(2) 0.8389(8) 0.583(2) 0.44(2) Uani 1 1 d . . .
H54A H 1.1201 0.8131 0.5767 0.527 Uiso 1 1 calc R . .
H54B H 1.1361 0.8577 0.6053 0.527 Uiso 1 1 calc R . .
C55 C 0.913(3) 0.8230(8) 0.546(2) 0.487(19) Uani 1 1 d . . .
H55A H 0.8238 0.8126 0.5385 0.585 Uiso 1 1 calc R . .
H55B H 0.9823 0.8105 0.5191 0.585 Uiso 1 1 calc R . .
C52 C 0.927(3) 0.8705(4) 0.5630(15) 0.386(15) Uani 1 1 d . . .
H52A H 0.8537 0.8877 0.5498 0.463 Uiso 1 1 calc R . .
H52B H 0.9687 0.8778 0.6063 0.463 Uiso 1 1 calc R . .
C53 C 0.947(3) 0.8357(9) 0.6164(9) 0.335(13) Uani 1 1 d . . .
H53A H 0.9079 0.8609 0.6311 0.402 Uiso 1 1 calc R . .
H53B H 0.9402 0.8149 0.6512 0.402 Uiso 1 1 calc R . .
H5N H 1.066(4) 0.6405(13) 0.792(2) 0.057(18) Uiso 1 1 d . . .
H8N H 1.081(3) 0.5925(12) 0.6567(18) 0.005(14) Uiso 1 1 d . . .
H2N H 1.081(4) 0.5450(12) 0.795(2) 0.030(18) Uiso 1 1 d . . .

loop_
_atom_site_aniso_label
_atom_site_aniso_U_11
_atom_site_aniso_U_22
_atom_site_aniso_U_33
_atom_site_aniso_U_23
_atom_site_aniso_U_13
_atom_site_aniso_U_12
N1 0.075(3) 0.046(3) 0.056(3) 0.000(3) 0.009(2) -0.004(2)
C4 0.068(4) 0.051(4) 0.051(4) 0.002(3) 0.004(3) -0.008(3)
C6 0.080(5) 0.078(5) 0.057(4) 0.031(4) 0.004(3) -0.021(4)
C5 0.074(4) 0.061(4) 0.061(4) 0.014(3) 0.002(3) -0.010(3)
C9 0.076(4) 0.069(5) 0.063(4) 0.010(3) 0.017(3) -0.013(4)
C1 0.080(4) 0.066(4) 0.062(4) -0.005(4) 0.003(3) 0.009(3)
C2 0.101(4) 0.043(4) 0.065(4) 0.007(3) 0.017(3) 0.008(3)
C3 0.095(5) 0.048(4) 0.059(4) 0.001(4) 0.002(4) 0.000(4)
C8 0.077(4) 0.063(5) 0.057(4) 0.012(4) 0.004(3) -0.008(4)
C7 0.084(4) 0.078(5) 0.069(5) 0.009(4) 0.007(3) -0.003(4)
N2 0.073(4) 0.056(4) 0.068(4) 0.006(3) 0.012(3) 0.009(3)
N3 0.093(5) 0.099(5) 0.084(4) 0.036(4) 0.001(3) -0.024(4)
N4 0.113(5) 0.074(5) 0.094(5) 0.027(4) 0.031(4) 0.010(4)
O1 0.104(3) 0.056(3) 0.094(3) 0.027(2) 0.015(2) 0.006(2)
O3 0.142(4) 0.079(3) 0.105(4) 0.034(3) 0.019(3) -0.013(3)
O5 0.109(3) 0.117(4) 0.153(5) 0.022(3) 0.059(3) 0.031(3)
O2 0.084(3) 0.167(5) 0.112(4) 0.062(3) 0.015(3) -0.023(3)
O4 0.165(4) 0.094(4) 0.184(6) 0.070(4) 0.089(4) 0.053(3)
F1 0.0861(18) 0.0515(18) 0.0536(18) -0.0034(15) 0.0080(14) -0.0043(15)
C10 0.082(4) 0.057(4) 0.075(4) -0.001(3) -0.011(3) -0.005(3)
C13 0.076(4) 0.045(4) 0.081(5) -0.004(4) 0.013(4) -0.008(4)
C18 0.077(4) 0.044(4) 0.069(4) 0.009(3) 0.010(3) -0.006(4)
C11 0.098(5) 0.057(4) 0.077(5) -0.020(3) -0.007(4) 0.002(3)
C17 0.074(5) 0.062(5) 0.086(5) -0.006(4) -0.001(4) -0.016(4)
C15 0.094(6) 0.040(5) 0.140(7) -0.017(4) 0.006(5) 0.008(4)
C12 0.084(5) 0.058(5) 0.068(5) -0.002(4) 0.009(4) -0.001(4)
C16 0.088(5) 0.059(5) 0.124(6) 0.010(4) 0.008(4) 0.010(4)
C14 0.078(5) 0.058(5) 0.127(6) -0.013(4) 0.003(4) 0.001(4)
N5 0.072(4) 0.051(4) 0.085(4) -0.017(3) -0.015(3) 0.006(3)
N7 0.093(5) 0.078(5) 0.118(5) 0.004(4) -0.012(4) 0.008(4)
N6 0.084(5) 0.084(7) 0.242(9) -0.020(5) -0.005(5) 0.005(4)
O6 0.125(3) 0.056(3) 0.122(4) -0.030(3) -0.024(3) -0.005(2)
O10 0.111(4) 0.107(4) 0.175(5) -0.009(3) -0.048(3) 0.011(3)
O9 0.140(4) 0.100(4) 0.181(5) -0.042(4) -0.063(3) 0.021(3)
O7 0.153(5) 0.067(4) 0.316(9) -0.066(4) -0.047(5) 0.015(3)
O8 0.123(4) 0.093(4) 0.316(9) -0.032(4) -0.038(5) 0.033(3)
C22 0.066(4) 0.043(4) 0.056(4) -0.002(3) -0.002(3) 0.008(3)
C24 0.067(4) 0.075(4) 0.058(4) -0.019(4) -0.004(4) 0.022(3)
C23 0.055(4) 0.061(4) 0.057(4) 0.000(3) -0.004(3) 0.008(3)
C25 0.066(4) 0.062(4) 0.089(5) -0.012(4) -0.004(4) 0.002(3)
C21 0.076(4) 0.047(4) 0.053(4) 0.000(3) -0.001(4) 0.005(3)
C27 0.074(4) 0.055(4) 0.060(4) -0.012(3) -0.003(3) -0.003(3)
C19 0.081(4) 0.067(4) 0.064(4) -0.003(3) 0.014(3) -0.025(3)
C26 0.074(4) 0.068(4) 0.060(5) -0.010(4) 0.006(4) -0.006(3)
C20 0.075(4) 0.078(4) 0.075(5) 0.018(4) -0.007(3) -0.029(3)
N8 0.075(4) 0.074(4) 0.056(4) 0.006(3) 0.011(4) -0.009(3)
N10 0.093(5) 0.092(4) 0.070(4) -0.023(4) -0.007(4) 0.024(3)
N9 0.096(5) 0.125(5) 0.083(5) -0.016(4) 0.023(4) -0.038(4)
O11 0.098(3) 0.079(3) 0.050(3) 0.001(2) 0.022(2) -0.015(2)
O14 0.144(4) 0.112(4) 0.067(3) -0.023(3) -0.004(3) -0.004(3)
O15 0.073(3) 0.168(5) 0.125(4) -0.068(3) -0.009(3) -0.011(3)
O13 0.120(4) 0.160(5) 0.099(4) -0.010(3) 0.032(3) -0.054(3)
O12 0.133(4) 0.283(7) 0.072(4) -0.039(4) 0.029(3) -0.093(4)
N11 0.095(4) 0.082(4) 0.104(5) -0.016(4) 0.036(4) -0.011(4)
C30 0.147(7) 0.165(8) 0.195(9) -0.108(7) 0.016(6) -0.007(6)
C28 0.116(5) 0.106(6) 0.128(6) -0.044(5) 0.036(5) -0.003(4)
C29 0.132(6) 0.103(6) 0.136(7) -0.023(5) 0.003(5) -0.013(5)
C34 0.283(12) 0.177(10) 0.178(11) -0.014(9) 0.062(9) -0.086(9)
C32 0.171(8) 0.214(12) 0.189(11) -0.096(10) 0.012(8) -0.046(8)
C35 0.257(10) 0.196(10) 0.210(12) -0.063(9) 0.069(9) -0.029(8)
C33 0.318(15) 0.261(16) 0.201(14) -0.099(14) -0.010(11) -0.061(12)
C31 0.244(9) 0.129(8) 0.169(9) -0.011(7) 0.011(7) -0.010(6)
C38 0.282(15) 0.172(12) 0.237(14) 0.011(10) -0.009(11) 0.050(10)
C37 0.281(16) 0.32(2) 0.50(3) 0.22(2) -0.058(15) -0.019(17)
C36 0.220(14) 0.292(18) 0.53(3) -0.31(2) -0.091(17) 0.121(14)
C42 0.255(14) 0.136(11) 0.57(3) -0.101(15) 0.162(15) 0.013(10)
C40 0.194(8) 0.081(6) 0.159(8) -0.063(6) 0.076(7) -0.052(6)
C41 0.34(2) 0.29(2) 0.51(3) -0.188(19) 0.049(19) 0.137(16)
C43 0.347(16) 0.114(9) 0.347(17) -0.098(10) -0.003(13) -0.082(10)
C39 0.354(16) 0.177(12) 0.261(14) 0.042(10) -0.107(13) 0.006(10)
O16 0.333(10) 0.138(6) 0.321(13) 0.048(7) -0.006(9) -0.081(7)
C44 0.315(13) 0.119(10) 0.255(17) -0.008(11) 0.003(12) -0.079(9)
C45 0.49(2) 0.203(15) 0.200(16) 0.057(13) 0.093(16) -0.083(13)
C46 0.62(4) 0.50(3) 0.38(3) -0.31(3) 0.19(3) -0.15(3)
C47 0.212(13) 0.59(3) 0.40(3) 0.00(2) -0.230(17) -0.074(16)
O17 0.323(13) 0.364(12) 0.245(11) 0.192(10) 0.011(9) -0.072(10)
C48 0.197(12) 0.265(16) 0.53(3) -0.13(2) 0.011(17) -0.124(12)
C50 0.303(18) 0.43(2) 0.40(3) 0.32(2) 0.011(19) 0.045(15)
C49 0.52(3) 0.66(4) 0.170(14) 0.092(18) 0.167(16) 0.41(3)
C51 0.191(13) 0.64(4) 0.232(17) 0.24(2) 0.039(11) -0.017(17)
O18 0.48(2) 0.382(19) 0.277(15) -0.023(14) 0.117(15) -0.075(19)
C54 0.31(2) 0.40(3) 0.60(5) 0.04(3) -0.28(3) 0.13(2)
C55 0.48(4) 0.31(3) 0.67(6) -0.15(3) 0.02(4) -0.21(3)
C52 0.62(4) 0.159(14) 0.38(3) 0.034(18) 0.26(3) 0.142(19)
C53 0.57(4) 0.29(2) 0.143(13) 0.088(14) 0.07(2) 0.02(3)

loop_
_atom_type_symbol
_atom_type_description
_atom_type_scat_dispersion_real
_atom_type_scat_dispersion_imag
_atom_type_scat_source
C C 0.0033 0.0016 'International Tables Vol C Tables 4.2.6.8 and 6.1.1.4'
H H 0.0000 0.0000 'International Tables Vol C Tables 4.2.6.8 and 6.1.1.4'
N N 0.0061 0.0033 'International Tables Vol C Tables 4.2.6.8 and 6.1.1.4'
O O 0.0106 0.0060 'International Tables Vol C Tables 4.2.6.8 and 6.1.1.4'
F F 0.0171 0.0103 'International Tables Vol C Tables 4.2.6.8 and 6.1.1.4'

loop_
_geom_angle_atom_site_label_1
_geom_angle_atom_site_label_2
_geom_angle_atom_site_label_3
_geom_angle
_geom_angle_site_symmetry_1
_geom_angle_site_symmetry_3
_geom_angle_publ_flag
C1 N1 C19 112.0(4) . . ?
C1 N1 C10 111.8(4) . . ?
C19 N1 C10 112.9(4) . . ?
C5 C4 C9 119.2(5) . . ?
C5 C4 C3 116.6(6) . . ?
C9 C4 C3 124.2(6) . . ?
C7 C6 C5 122.6(5) . . ?
C7 C6 N3 117.7(6) . . ?
C5 C6 N3 119.7(6) . . ?
C4 C5 C6 120.0(5) . . ?
C8 C9 C4 120.0(5) . . ?
N1 C1 C2 112.2(4) . . ?
N2 C2 C1 111.2(4) . . ?
O1 C3 N2 123.3(6) . . ?
O1 C3 C4 117.6(6) . . ?
N2 C3 C4 119.2(6) . . ?
C9 C8 C7 121.5(6) . . ?
C9 C8 N4 121.4(6) . . ?
C7 C8 N4 117.1(6) . . ?
C6 C7 C8 116.7(6) . . ?
C3 N2 C2 122.0(6) . . ?
O3 N3 O2 123.9(6) . . ?
O3 N3 C6 117.6(6) . . ?
O2 N3 C6 118.5(6) . . ?
O4 N4 O5 123.6(6) . . ?
O4 N4 C8 116.9(6) . . ?
O5 N4 C8 119.5(6) . . ?
N1 C10 C11 111.3(4) . . ?
C18 C13 C14 117.1(6) . . ?
C18 C13 C12 126.9(6) . . ?
C14 C13 C12 116.0(6) . . ?
C17 C18 C13 119.8(5) . . ?
N5 C11 C10 111.4(5) . . ?
C18 C17 C16 124.7(6) . . ?
C18 C17 N7 119.1(6) . . ?
C16 C17 N7 116.2(7) . . ?
C14 C15 C16 124.4(6) . . ?
C14 C15 N6 118.1(7) . . ?
C16 C15 N6 117.5(7) . . ?
O6 C12 N5 123.7(6) . . ?
O6 C12 C13 118.6(6) . . ?
N5 C12 C13 117.7(6) . . ?
C15 C16 C17 114.0(6) . . ?
C15 C14 C13 120.1(6) . . ?
C12 N5 C11 120.5(5) . . ?
O10 N7 O9 121.3(6) . . ?
O10 N7 C17 120.6(6) . . ?
O9 N7 C17 118.1(6) . . ?
O7 N6 O8 125.8(8) . . ?
O7 N6 C15 117.1(7) . . ?
O8 N6 C15 117.2(7) . . ?
C23 C22 C27 118.0(5) . . ?
C23 C22 C21 115.3(5) . . ?
C27 C22 C21 126.8(5) . . ?
C23 C24 C25 122.4(6) . . ?
C23 C24 N10 122.3(6) . . ?
C25 C24 N10 115.3(6) . . ?
C24 C23 C22 121.1(5) . . ?
C26 C25 C24 115.9(5) . . ?
O11 C21 N8 122.1(6) . . ?
O11 C21 C22 120.7(6) . . ?
N8 C21 C22 117.1(6) . . ?
C26 C27 C22 119.3(5) . . ?
N1 C19 C20 112.0(4) . . ?
C27 C26 C25 123.2(6) . . ?
C27 C26 N9 119.3(6) . . ?
C25 C26 N9 117.4(6) . . ?
N8 C20 C19 113.7(4) . . ?
C21 N8 C20 123.5(5) . . ?
O15 N10 O14 126.2(6) . . ?
O15 N10 C24 120.2(6) . . ?
O14 N10 C24 113.6(6) . . ?
O12 N9 O13 122.7(6) . . ?
O12 N9 C26 118.8(6) . . ?
O13 N9 C26 118.5(6) . . ?
C36 N11 C28 116.7(7) . . ?
C36 N11 C40 119.7(7) . . ?
C28 N11 C40 110.7(5) . . ?
C36 N11 C32 96.0(7) . . ?
C28 N11 C32 101.6(6) . . ?
C40 N11 C32 109.1(6) . . ?
C31 C30 C29 112.4(6) . . ?
N11 C28 C29 119.4(6) . . ?
C28 C29 C30 109.1(6) . . ?
C33 C34 C35 103.1(8) . . ?
C33 C32 N11 121.7(8) . . ?
C32 C33 C34 111.8(9) . . ?
C39 C38 C37 103.0(10) . . ?
C36 C37 C38 137.5(12) . . ?
N11 C36 C37 113.6(12) . . ?
C43 C42 C41 84.1(8) . . ?
C41 C40 N11 126.6(9) . . ?
C40 C41 C42 99.3(10) . . ?
C44 O16 C47 93.9(10) . . ?
O16 C44 C45 109.1(13) . . ?
C44 C45 C46 101.0(16) . . ?
C47 C46 C45 94.4(15) . . ?
C46 C47 O16 96.3(14) . . ?
C51 O17 C48 100.5(12) . . ?
C49 C48 O17 84.8(12) . . ?
C51 C50 C49 90.1(12) . . ?
C48 C49 C50 87.7(9) . . ?
O17 C51 C50 108.6(15) . . ?
C52 O18 C54 74.0(15) . . ?
C53 C54 O18 94.1(13) . . ?
C53 C55 C52 60.9(14) . . ?
O18 C52 C55 66.4(16) . . ?
C54 C53 C55 79(2) . . ?

loop_
_geom_bond_atom_site_label_1
_geom_bond_atom_site_label_2
_geom_bond_distance
_geom_bond_site_symmetry_2
_geom_bond_publ_flag
N1 C1 1.462(5) . ?
N1 C19 1.466(6) . ?
N1 C10 1.469(5) . ?
C4 C5 1.368(6) . ?
C4 C9 1.381(6) . ?
C4 C3 1.516(7) . ?
C6 C7 1.370(6) . ?
C6 C5 1.370(6) . ?
C6 N3 1.484(7) . ?
C9 C8 1.376(6) . ?
C1 C2 1.516(6) . ?
C2 N2 1.450(6) . ?
C3 O1 1.232(5) . ?
C3 N2 1.323(7) . ?
C8 C7 1.394(7) . ?
C8 N4 1.458(7) . ?
N3 O3 1.209(5) . ?
N3 O2 1.228(5) . ?
N4 O4 1.189(5) . ?
N4 O5 1.195(5) . ?
C10 C11 1.532(6) . ?
C13 C18 1.380(6) . ?
C13 C14 1.403(6) . ?
C13 C12 1.491(7) . ?
C18 C17 1.359(6) . ?
C11 N5 1.423(6) . ?
C17 C16 1.379(7) . ?
C17 N7 1.476(7) . ?
C15 C14 1.351(7) . ?
C15 C16 1.366(7) . ?
C15 N6 1.505(8) . ?
C12 O6 1.234(6) . ?
C12 N5 1.338(6) . ?
N7 O10 1.212(5) . ?
N7 O9 1.226(5) . ?
N6 O7 1.205(7) . ?
N6 O8 1.210(6) . ?
C22 C23 1.384(6) . ?
C22 C27 1.404(6) . ?
C22 C21 1.490(6) . ?
C24 C23 1.357(6) . ?
C24 C25 1.389(7) . ?
C24 N10 1.486(7) . ?
C25 C26 1.386(7) . ?
C21 O11 1.219(5) . ?
C21 N8 1.338(7) . ?
C27 C26 1.370(6) . ?
C19 C20 1.489(6) . ?
C26 N9 1.475(7) . ?
C20 N8 1.441(6) . ?
N10 O15 1.203(5) . ?
N10 O14 1.247(5) . ?
N9 O12 1.189(6) . ?
N9 O13 1.204(5) . ?
N11 C36 1.405(11) . ?
N11 C28 1.488(7) . ?
N11 C40 1.535(8) . ?
N11 C32 1.574(12) . ?
C30 C31 1.499(11) . ?
C30 C29 1.522(8) . ?
C28 C29 1.500(9) . ?
C34 C33 1.498(15) . ?
C34 C35 1.498(14) . ?
C32 C33 1.497(15) . ?
C38 C39 1.499(15) . ?
C38 C37 1.592(15) . ?
C37 C36 1.50(2) . ?
C42 C43 1.499(17) . ?
C42 C41 1.598(15) . ?
C40 C41 1.499(16) . ?
O16 C44 1.366(9) . ?
O16 C47 1.524(16) . ?
C44 C45 1.409(13) . ?
C45 C46 1.48(2) . ?
C46 C47 1.36(3) . ?
O17 C51 1.283(13) . ?
O17 C48 1.463(11) . ?
C48 C49 1.429(19) . ?
C50 C51 1.35(3) . ?
C50 C49 1.471(17) . ?
O18 C52 1.420(16) . ?
O18 C54 1.67(3) . ?
C54 C53 1.46(3) . ?
C55 C53 1.47(3) . ?
C55 C52 1.62(2) . ?
